data_1508671
loop_
_publ_author_name
'Aggarwal, Trapti'
'Jha, Rajeev R.'
'Tiwari, Rakesh K.'
'Kumar, Sonu'
'Kotla, Siva K Reddy'
'Kumar, Sushil'
'Verma, Akhilesh K.'

_publ_section_title
;
 Palladium-catalyzed regioselective [3 + 2] annulation of internal alkynes
 and iodo-pyranoquinolines with concomitant ring opening.
;
_journal_issue 20
_journal_name_full 'Organic letters'
_journal_page_first 5184
_journal_page_last 5187
_journal_paper_doi 10.1021/ol3022935
_journal_volume 14
_journal_year 2012
_chemical_formula_moiety 'C32 H27 N O, 0.5(C6 H6 O2)'
_chemical_formula_sum 'C35 H30 N O2'
_chemical_formula_weight 496.60
_chemical_name_systematic
;
 ?
;
_space_group_IT_number 14
_symmetry_cell_setting monoclinic
_symmetry_space_group_name_Hall '-P 2ybc'
_symmetry_space_group_name_H-M 'P 1 21/c 1'
_atom_sites_solution_hydrogens geom
_atom_sites_solution_primary direct
_atom_sites_solution_secondary difmap
_audit_creation_method SHELXL-97
_cell_angle_alpha 90.00
_cell_angle_beta 105.253(5)
_cell_angle_gamma 90.00
_cell_formula_units_Z 4
_cell_length_a 14.1464(7)
_cell_length_b 19.8061(7)
_cell_length_c 9.9041(4)
_cell_measurement_temperature 293(2)
_cell_measurement_theta_max 25.00
_cell_measurement_theta_min 3.00
_cell_volume 2677.2(2)
_computing_structure_refinement 'SHELXL-97 (Sheldrick, 1997)'
_computing_structure_solution 'SHELXL-97 (Sheldrick, 1997)'
_diffrn_ambient_temperature 293(2)
_diffrn_measured_fraction_theta_full 0.998
_diffrn_measured_fraction_theta_max 0.998
_diffrn_measurement_device_type 'Xcalibur, Sapphire3'
_diffrn_measurement_method '\w scans'
_diffrn_radiation_monochromator graphite
_diffrn_radiation_source 'fine-focus sealed tube'
_diffrn_radiation_type MoK\a
_diffrn_radiation_wavelength 0.71073
_diffrn_reflns_av_R_equivalents 0.0186
_diffrn_reflns_av_sigmaI/netI 0.0152
_diffrn_reflns_limit_h_max 16
_diffrn_reflns_limit_h_min -16
_diffrn_reflns_limit_k_max 23
_diffrn_reflns_limit_k_min -23
_diffrn_reflns_limit_l_max 11
_diffrn_reflns_limit_l_min -11
_diffrn_reflns_number 22981
_diffrn_reflns_theta_full 25.00
_diffrn_reflns_theta_max 25.00
_diffrn_reflns_theta_min 2.96
_exptl_absorpt_coefficient_mu 0.076
_exptl_absorpt_correction_T_max 0.9865
_exptl_absorpt_correction_T_min 0.9836
_exptl_absorpt_correction_type multi-scan
_exptl_absorpt_process_details sadabs
_exptl_crystal_density_diffrn 1.232
_exptl_crystal_density_method 'not measured'
_exptl_crystal_F_000 1052
_exptl_crystal_size_max 0.22
_exptl_crystal_size_mid 0.19
_exptl_crystal_size_min 0.18
_refine_diff_density_max 0.132
_refine_diff_density_min -0.175
_refine_diff_density_rms 0.035
_refine_ls_extinction_method none
_refine_ls_goodness_of_fit_ref 1.055
_refine_ls_hydrogen_treatment constr
_refine_ls_matrix_type full
_refine_ls_number_parameters 349
_refine_ls_number_reflns 4705
_refine_ls_number_restraints 0
_refine_ls_restrained_S_all 1.055
_refine_ls_R_factor_all 0.0569
_refine_ls_R_factor_gt 0.0492
_refine_ls_shift/su_max 0.041
_refine_ls_shift/su_mean 0.001
_refine_ls_structure_factor_coef Fsqd
_refine_ls_weighting_details 'calc w=1/[\s^2^(Fo^2^)+(0.0634P)^2^+0.6927P] where P=(Fo^2^+2Fc^2^)/3'
_refine_ls_weighting_scheme calc
_refine_ls_wR_factor_gt 0.1243
_refine_ls_wR_factor_ref 0.1291
_reflns_number_gt 4117
_reflns_number_total 4705
_reflns_threshold_expression >2sigma(I)
_cod_data_source_file ol3022935_si_002.cif
_cod_data_source_block shelxl
_cod_original_sg_symbol_H-M 'P 21/c'
_cod_database_code 1508671

loop_
_symmetry_equiv_pos_as_xyz
'x, y, z'
'-x, y+1/2, -z+1/2'
'-x, -y, -z'
'x, -y-1/2, z-1/2'

loop_
_atom_site_label
_atom_site_type_symbol
_atom_site_fract_x
_atom_site_fract_y
_atom_site_fract_z
_atom_site_U_iso_or_equiv
_atom_site_adp_type
_atom_site_occupancy
_atom_site_symmetry_multiplicity
_atom_site_calc_flag
_atom_site_refinement_flags
C1 C 0.62104(12) 0.15913(8) 0.80948(18) 0.0415(4) Uani 1 1 d .
C2 C 0.72060(13) 0.15436(9) 0.8775(2) 0.0545(5) Uani 1 1 d .
H2 H 0.7405 0.1447 0.9727 0.065 Uiso 1 1 calc R
C3 C 0.78922(14) 0.16402(11) 0.8037(2) 0.0655(5) Uani 1 1 d .
H3 H 0.8554 0.1607 0.8496 0.079 Uiso 1 1 calc R
C4 C 0.76162(16) 0.17853(13) 0.6627(2) 0.0741(6) Uani 1 1 d .
H4 H 0.8089 0.1836 0.6137 0.089 Uiso 1 1 calc R
C5 C 0.66494(15) 0.18537(11) 0.5953(2) 0.0639(5) Uani 1 1 d .
H5 H 0.6469 0.1956 0.5004 0.077 Uiso 1 1 calc R
C6 C 0.59168(13) 0.17725(8) 0.66647(18) 0.0460(4) Uani 1 1 d .
C7 C 0.49173(13) 0.18860(8) 0.59681(18) 0.0480(4) Uani 1 1 d .
H7 H 0.4743 0.2008 0.5028 0.058 Uiso 1 1 calc R
C8 C 0.42111(12) 0.18188(8) 0.66621(16) 0.0409(4) Uani 1 1 d .
C9 C 0.31802(12) 0.19203(8) 0.61159(17) 0.0449(4) Uani 1 1 d .
H9 H 0.2949 0.2079 0.5205 0.054 Uiso 1 1 calc R
C10 C 0.25287(12) 0.17964(8) 0.68624(16) 0.0430(4) Uani 1 1 d .
C11 C 0.28491(11) 0.15405(7) 0.83279(16) 0.0390(4) Uani 1 1 d .
C12 C 0.38956(11) 0.14581(7) 0.89138(15) 0.0372(3) Uani 1 1 d .
C13 C 0.45039(11) 0.16025(7) 0.80734(16) 0.0367(3) Uani 1 1 d .
C14 C 0.14550(13) 0.19245(10) 0.62556(19) 0.0567(5) Uani 1 1 d .
H14A H 0.1088 0.1551 0.6499 0.068 Uiso 1 1 calc R
H14B H 0.1319 0.1938 0.5244 0.068 Uiso 1 1 calc R
C15 C 0.11030(15) 0.25761(12) 0.6760(3) 0.0785(7) Uani 1 1 d .
H15A H 0.1262 0.2570 0.7775 0.094 Uiso 1 1 calc R
H15B H 0.1451 0.2951 0.6484 0.094 Uiso 1 1 calc R
C16 C 0.00162(18) 0.26893(17) 0.6192(4) 0.1223(12) Uani 1 1 d .
H16A H -0.0158 0.2650 0.5191 0.183 Uiso 1 1 calc R
H16B H -0.0150 0.3133 0.6449 0.183 Uiso 1 1 calc R
H16C H -0.0335 0.2358 0.6575 0.183 Uiso 1 1 calc R
C17 C 0.45210(11) 0.12082(7) 1.02148(16) 0.0388(4) Uani 1 1 d .
C18 C 0.42097(11) 0.09479(8) 1.14348(15) 0.0392(4) Uani 1 1 d .
C19 C 0.34819(13) 0.12663(8) 1.19006(17) 0.0469(4) Uani 1 1 d .
H19 H 0.3215 0.1668 1.1483 0.056 Uiso 1 1 calc R
C20 C 0.31461(14) 0.09964(9) 1.29745(18) 0.0526(4) Uani 1 1 d .
H20 H 0.2650 0.1218 1.3255 0.063 Uiso 1 1 calc R
C21 C 0.35282(14) 0.04047(9) 1.36436(17) 0.0516(4) Uani 1 1 d .
C22 C 0.42711(14) 0.00974(9) 1.32010(18) 0.0519(4) Uani 1 1 d .
H22 H 0.4553 -0.0295 1.3645 0.062 Uiso 1 1 calc R
C23 C 0.46056(13) 0.03570(8) 1.21183(17) 0.0460(4) Uani 1 1 d .
H23 H 0.5102 0.0134 1.1841 0.055 Uiso 1 1 calc R
C24 C 0.31380(18) 0.01090(12) 1.4793(2) 0.0747(6) Uani 1 1 d .
H24A H 0.3423 -0.0328 1.5044 0.112 Uiso 0.56(3) 1 calc PR
H24B H 0.2439 0.0067 1.4472 0.112 Uiso 0.56(3) 1 calc PR
H24C H 0.3304 0.0400 1.5596 0.112 Uiso 0.56(3) 1 calc PR
H24D H 0.2687 0.0421 1.5030 0.112 Uiso 0.44(3) 1 calc PR
H24E H 0.3672 0.0026 1.5603 0.112 Uiso 0.44(3) 1 calc PR
H24F H 0.2806 -0.0308 1.4478 0.112 Uiso 0.44(3) 1 calc PR
C25 C 0.54695(11) 0.12235(8) 1.01062(16) 0.0396(4) Uani 1 1 d .
C26 C 0.63894(11) 0.10444(8) 1.11542(16) 0.0398(4) Uani 1 1 d .
C27 C 0.68199(13) 0.14978(9) 1.21878(18) 0.0511(4) Uani 1 1 d .
H27 H 0.6494 0.1896 1.2283 0.061 Uiso 1 1 calc R
C28 C 0.77264(14) 0.13697(11) 1.3082(2) 0.0628(5) Uani 1 1 d .
H28 H 0.8012 0.1690 1.3751 0.075 Uiso 1 1 calc R
C29 C 0.82179(13) 0.07785(10) 1.30082(19) 0.0576(5) Uani 1 1 d .
C30 C 0.77682(14) 0.03138(10) 1.2018(2) 0.0603(5) Uani 1 1 d .
H30 H 0.8075 -0.0097 1.1970 0.072 Uiso 1 1 calc R
C31 C 0.68730(13) 0.04425(9) 1.1095(2) 0.0552(5) Uani 1 1 d .
H31 H 0.6591 0.0122 1.0425 0.066 Uiso 1 1 calc R
N1 N 0.54630(9) 0.14749(6) 0.87693(13) 0.0385(3) Uani 1 1 d .
O1 O 0.22304(8) 0.14115(7) 0.89726(13) 0.0552(3) Uani 1 1 d .
C32 C 0.92145(17) 0.06392(17) 1.3980(3) 0.1007(9) Uani 1 1 d .
H32A H 0.9427 0.0196 1.3798 0.151 Uiso 0.56(4) 1 calc PR
H32B H 0.9177 0.0665 1.4933 0.151 Uiso 0.56(4) 1 calc PR
H32C H 0.9674 0.0968 1.3828 0.151 Uiso 0.56(4) 1 calc PR
H32D H 0.9425 0.1023 1.4574 0.151 Uiso 0.44(4) 1 calc PR
H32E H 0.9675 0.0555 1.3440 0.151 Uiso 0.44(4) 1 calc PR
H32F H 0.9178 0.0251 1.4545 0.151 Uiso 0.44(4) 1 calc PR
O2 O 0.02846(10) 0.10187(9) 0.82557(18) 0.0825(5) Uani 1 1 d .
H2A H 0.0847 0.1163 0.8508 0.124 Uiso 1 1 calc R
C33 C -0.06807(13) 0.01335(10) 0.8764(2) 0.0601(5) Uani 1 1 d .
H33 H -0.1144 0.0223 0.7925 0.072 Uiso 1 1 calc R
C34 C 0.08421(13) 0.03766(10) 1.0381(2) 0.0576(5) Uani 1 1 d .
H34 H 0.1415 0.0630 1.0644 0.069 Uiso 1 1 calc R
C35 C 0.01633(13) 0.05129(10) 0.9145(2) 0.0553(5) Uani 1 1 d .

loop_
_atom_site_aniso_label
_atom_site_aniso_U_11
_atom_site_aniso_U_22
_atom_site_aniso_U_33
_atom_site_aniso_U_23
_atom_site_aniso_U_13
_atom_site_aniso_U_12
C1 0.0404(9) 0.0364(8) 0.0504(9) -0.0057(7) 0.0166(7) -0.0036(7)
C2 0.0423(10) 0.0639(11) 0.0576(11) -0.0010(9) 0.0133(8) -0.0028(8)
C3 0.0419(10) 0.0801(14) 0.0775(14) -0.0100(11) 0.0209(10) -0.0048(9)
C4 0.0576(13) 0.1005(17) 0.0755(15) -0.0101(12) 0.0377(12) -0.0114(12)
C5 0.0622(13) 0.0801(14) 0.0573(12) -0.0028(10) 0.0294(10) -0.0078(10)
C6 0.0502(10) 0.0438(9) 0.0468(9) -0.0021(7) 0.0175(8) -0.0046(7)
C7 0.0562(11) 0.0491(9) 0.0398(9) 0.0040(7) 0.0148(8) -0.0034(8)
C8 0.0449(9) 0.0379(8) 0.0384(8) 0.0033(6) 0.0084(7) -0.0027(7)
C9 0.0488(10) 0.0468(9) 0.0343(8) 0.0067(7) 0.0025(7) -0.0009(7)
C10 0.0396(9) 0.0440(9) 0.0398(9) 0.0034(7) 0.0008(7) -0.0041(7)
C11 0.0369(8) 0.0382(8) 0.0405(8) 0.0013(6) 0.0075(7) -0.0058(6)
C12 0.0364(8) 0.0376(8) 0.0352(8) 0.0044(6) 0.0053(6) -0.0019(6)
C13 0.0364(8) 0.0356(8) 0.0362(8) 0.0012(6) 0.0059(7) -0.0020(6)
C14 0.0409(10) 0.0750(12) 0.0465(10) 0.0128(9) -0.0020(8) -0.0080(9)
C15 0.0452(11) 0.0784(14) 0.1048(18) 0.0113(13) 0.0071(11) 0.0071(10)
C16 0.0496(14) 0.129(3) 0.178(3) 0.029(2) 0.0130(17) 0.0183(15)
C17 0.0391(9) 0.0378(8) 0.0367(8) 0.0022(6) 0.0050(7) -0.0012(6)
C18 0.0386(8) 0.0426(8) 0.0327(8) 0.0022(6) 0.0029(6) -0.0037(7)
C19 0.0504(10) 0.0457(9) 0.0424(9) 0.0059(7) 0.0086(8) 0.0014(8)
C20 0.0527(10) 0.0618(11) 0.0441(9) -0.0009(8) 0.0142(8) -0.0009(9)
C21 0.0578(11) 0.0562(10) 0.0381(9) 0.0017(8) 0.0077(8) -0.0148(9)
C22 0.0625(11) 0.0444(9) 0.0434(9) 0.0095(7) 0.0043(8) -0.0046(8)
C23 0.0481(10) 0.0456(9) 0.0413(9) 0.0035(7) 0.0063(7) 0.0000(7)
C24 0.0869(16) 0.0850(15) 0.0557(12) 0.0135(11) 0.0247(11) -0.0158(12)
C25 0.0386(9) 0.0402(8) 0.0375(8) 0.0028(6) 0.0054(7) 0.0011(7)
C26 0.0365(8) 0.0427(8) 0.0386(8) 0.0034(7) 0.0067(7) 0.0030(7)
C27 0.0519(10) 0.0505(10) 0.0461(10) -0.0066(8) 0.0043(8) 0.0110(8)
C28 0.0563(12) 0.0749(13) 0.0465(10) -0.0152(9) -0.0057(9) 0.0071(10)
C29 0.0444(10) 0.0773(13) 0.0472(10) 0.0085(9) 0.0051(8) 0.0111(9)
C30 0.0513(11) 0.0534(10) 0.0734(13) 0.0067(9) 0.0117(10) 0.0192(9)
C31 0.0507(11) 0.0452(9) 0.0627(11) -0.0089(8) 0.0027(9) 0.0050(8)
N1 0.0353(7) 0.0398(7) 0.0392(7) 0.0019(5) 0.0079(6) -0.0012(5)
O1 0.0363(6) 0.0760(8) 0.0520(7) 0.0162(6) 0.0095(5) -0.0057(6)
C32 0.0584(14) 0.141(2) 0.0848(17) 0.0096(16) -0.0133(13) 0.0284(15)
O2 0.0475(8) 0.0959(11) 0.1003(12) 0.0398(9) 0.0128(8) -0.0110(8)
C33 0.0389(10) 0.0758(13) 0.0620(12) 0.0061(10) 0.0070(9) -0.0050(9)
C34 0.0367(9) 0.0646(12) 0.0710(12) -0.0006(10) 0.0132(9) -0.0111(8)
C35 0.0377(9) 0.0628(11) 0.0677(12) 0.0076(9) 0.0177(9) -0.0013(8)

loop_
_atom_type_symbol
_atom_type_description
_atom_type_scat_dispersion_real
_atom_type_scat_dispersion_imag
_atom_type_scat_source
C C 0.0033 0.0016 'International Tables Vol C Tables 4.2.6.8 and 6.1.1.4'
H H 0.0000 0.0000 'International Tables Vol C Tables 4.2.6.8 and 6.1.1.4'
N N 0.0061 0.0033 'International Tables Vol C Tables 4.2.6.8 and 6.1.1.4'
O O 0.0106 0.0060 'International Tables Vol C Tables 4.2.6.8 and 6.1.1.4'

loop_
_geom_angle_atom_site_label_1
_geom_angle_atom_site_label_2
_geom_angle_atom_site_label_3
_geom_angle
_geom_angle_site_symmetry_1
_geom_angle_site_symmetry_3
C2 C1 N1 123.18(15) . .
C2 C1 C6 119.64(15) . .
N1 C1 C6 117.18(14) . .
C3 C2 C1 119.85(18) . .
C3 C2 H2 120.1 . .
C1 C2 H2 120.1 . .
C2 C3 C4 121.15(19) . .
C2 C3 H3 119.4 . .
C4 C3 H3 119.4 . .
C5 C4 C3 119.86(18) . .
C5 C4 H4 120.1 . .
C3 C4 H4 120.1 . .
C4 C5 C6 121.35(19) . .
C4 C5 H5 119.3 . .
C6 C5 H5 119.3 . .
C5 C6 C1 118.02(17) . .
C5 C6 C7 120.62(17) . .
C1 C6 C7 121.34(15) . .
C8 C7 C6 120.62(15) . .
C8 C7 H7 119.7 . .
C6 C7 H7 119.7 . .
C7 C8 C13 117.75(15) . .
C7 C8 C9 127.35(15) . .
C13 C8 C9 114.86(14) . .
C10 C9 C8 122.93(14) . .
C10 C9 H9 118.5 . .
C8 C9 H9 118.5 . .
C9 C10 C11 121.30(14) . .
C9 C10 C14 121.06(15) . .
C11 C10 C14 117.63(15) . .
O1 C11 C12 123.79(14) . .
O1 C11 C10 119.81(14) . .
C12 C11 C10 116.40(13) . .
C13 C12 C17 106.09(13) . .
C13 C12 C11 118.02(13) . .
C17 C12 C11 135.75(14) . .
N1 C13 C12 110.52(13) . .
N1 C13 C8 123.01(14) . .
C12 C13 C8 126.39(14) . .
C10 C14 C15 113.45(16) . .
C10 C14 H14A 108.9 . .
C15 C14 H14A 108.9 . .
C10 C14 H14B 108.9 . .
C15 C14 H14B 108.9 . .
H14A C14 H14B 107.7 . .
C16 C15 C14 113.3(2) . .
C16 C15 H15A 108.9 . .
C14 C15 H15A 108.9 . .
C16 C15 H15B 108.9 . .
C14 C15 H15B 108.9 . .
H15A C15 H15B 107.7 . .
C15 C16 H16A 109.5 . .
C15 C16 H16B 109.5 . .
H16A C16 H16B 109.5 . .
C15 C16 H16C 109.5 . .
H16A C16 H16C 109.5 . .
H16B C16 H16C 109.5 . .
C25 C17 C12 107.69(13) . .
C25 C17 C18 125.21(14) . .
C12 C17 C18 127.03(14) . .
C19 C18 C23 117.34(15) . .
C19 C18 C17 121.26(14) . .
C23 C18 C17 121.34(15) . .
C20 C19 C18 121.09(16) . .
C20 C19 H19 119.5 . .
C18 C19 H19 119.5 . .
C19 C20 C21 121.75(17) . .
C19 C20 H20 119.1 . .
C21 C20 H20 119.1 . .
C22 C21 C20 117.05(16) . .
C22 C21 C24 121.90(18) . .
C20 C21 C24 121.05(19) . .
C21 C22 C23 121.82(16) . .
C21 C22 H22 119.1 . .
C23 C22 H22 119.1 . .
C22 C23 C18 120.94(17) . .
C22 C23 H23 119.5 . .
C18 C23 H23 119.5 . .
C21 C24 H24A 109.5 . .
C21 C24 H24B 109.5 . .
H24A C24 H24B 109.5 . .
C21 C24 H24C 109.5 . .
H24A C24 H24C 109.5 . .
H24B C24 H24C 109.5 . .
C21 C24 H24D 109.5 . .
H24A C24 H24D 141.1 . .
H24B C24 H24D 56.3 . .
H24C C24 H24D 56.3 . .
C21 C24 H24E 109.5 . .
H24A C24 H24E 56.3 . .
H24B C24 H24E 141.1 . .
H24C C24 H24E 56.3 . .
H24D C24 H24E 109.5 . .
C21 C24 H24F 109.5 . .
H24A C24 H24F 56.3 . .
H24B C24 H24F 56.3 . .
H24C C24 H24F 141.1 . .
H24D C24 H24F 109.5 . .
H24E C24 H24F 109.5 . .
C17 C25 N1 108.38(13) . .
C17 C25 C26 129.57(14) . .
N1 C25 C26 122.02(13) . .
C27 C26 C31 117.81(15) . .
C27 C26 C25 120.05(14) . .
C31 C26 C25 122.05(15) . .
C26 C27 C28 120.85(16) . .
C26 C27 H27 119.6 . .
C28 C27 H27 119.6 . .
C29 C28 C27 121.44(17) . .
C29 C28 H28 119.3 . .
C27 C28 H28 119.3 . .
C30 C29 C28 117.62(16) . .
C30 C29 C32 120.8(2) . .
C28 C29 C32 121.5(2) . .
C29 C30 C31 121.51(17) . .
C29 C30 H30 119.2 . .
C31 C30 H30 119.2 . .
C30 C31 C26 120.67(17) . .
C30 C31 H31 119.7 . .
C26 C31 H31 119.7 . .
C13 N1 C1 119.78(13) . .
C13 N1 C25 107.29(12) . .
C1 N1 C25 132.91(13) . .
C29 C32 H32A 109.5 . .
C29 C32 H32B 109.5 . .
H32A C32 H32B 109.5 . .
C29 C32 H32C 109.5 . .
H32A C32 H32C 109.5 . .
H32B C32 H32C 109.5 . .
C29 C32 H32D 109.5 . .
H32A C32 H32D 141.1 . .
H32B C32 H32D 56.3 . .
H32C C32 H32D 56.3 . .
C29 C32 H32E 109.5 . .
H32A C32 H32E 56.3 . .
H32B C32 H32E 141.1 . .
H32C C32 H32E 56.3 . .
H32D C32 H32E 109.5 . .
C29 C32 H32F 109.5 . .
H32A C32 H32F 56.3 . .
H32B C32 H32F 56.3 . .
H32C C32 H32F 141.1 . .
H32D C32 H32F 109.5 . .
H32E C32 H32F 109.5 . .
C35 O2 H2A 109.5 . .
C34 C33 C35 120.34(18) 3_557 .
C34 C33 H33 119.8 3_557 .
C35 C33 H33 119.8 . .
C35 C34 C33 120.28(17) . 3_557
C35 C34 H34 119.9 . .
C33 C34 H34 119.9 3_557 .
C34 C35 O2 122.70(17) . .
C34 C35 C33 119.38(18) . .
O2 C35 C33 117.92(17) . .

loop_
_geom_bond_atom_site_label_1
_geom_bond_atom_site_label_2
_geom_bond_distance
_geom_bond_site_symmetry_2
C1 C2 1.395(2) .
C1 N1 1.410(2) .
C1 C6 1.413(2) .
C2 C3 1.374(3) .
C2 H2 0.9300 .
C3 C4 1.377(3) .
C3 H3 0.9300 .
C4 C5 1.362(3) .
C4 H4 0.9300 .
C5 C6 1.407(2) .
C5 H5 0.9300 .
C6 C7 1.419(2) .
C7 C8 1.360(2) .
C7 H7 0.9300 .
C8 C13 1.416(2) .
C8 C9 1.430(2) .
C9 C10 1.347(2) .
C9 H9 0.9300 .
C10 C11 1.491(2) .
C10 C14 1.501(2) .
C11 O1 1.2382(18) .
C11 C12 1.450(2) .
C12 C13 1.375(2) .
C12 C17 1.445(2) .
C13 N1 1.3739(19) .
C14 C15 1.515(3) .
C14 H14A 0.9700 .
C14 H14B 0.9700 .
C15 C16 1.508(3) .
C15 H15A 0.9700 .
C15 H15B 0.9700 .
C16 H16A 0.9600 .
C16 H16B 0.9600 .
C16 H16C 0.9600 .
C17 C25 1.374(2) .
C17 C18 1.483(2) .
C18 C19 1.386(2) .
C18 C23 1.394(2) .
C19 C20 1.381(2) .
C19 H19 0.9300 .
C20 C21 1.384(3) .
C20 H20 0.9300 .
C21 C22 1.382(3) .
C21 C24 1.508(2) .
C22 C23 1.380(2) .
C22 H22 0.9300 .
C23 H23 0.9300 .
C24 H24A 0.9600 .
C24 H24B 0.9600 .
C24 H24C 0.9600 .
C24 H24D 0.9600 .
C24 H24E 0.9600 .
C24 H24F 0.9600 .
C25 N1 1.412(2) .
C25 C26 1.478(2) .
C26 C27 1.377(2) .
C26 C31 1.383(2) .
C27 C28 1.377(2) .
C27 H27 0.9300 .
C28 C29 1.374(3) .
C28 H28 0.9300 .
C29 C30 1.373(3) .
C29 C32 1.509(3) .
C30 C31 1.377(2) .
C30 H30 0.9300 .
C31 H31 0.9300 .
C32 H32A 0.9600 .
C32 H32B 0.9600 .
C32 H32C 0.9600 .
C32 H32D 0.9600 .
C32 H32E 0.9600 .
C32 H32F 0.9600 .
O2 C35 1.374(2) .
O2 H2A 0.8200 .
C33 C34 1.375(3) 3_557
C33 C35 1.377(3) .
C33 H33 0.9300 .
C34 C35 1.370(3) .
C34 C33 1.375(3) 3_557
C34 H34 0.9300 .

loop_
_geom_torsion_atom_site_label_1
_geom_torsion_atom_site_label_2
_geom_torsion_atom_site_label_3
_geom_torsion_atom_site_label_4
_geom_torsion
_geom_torsion_site_symmetry_1
N1 C1 C2 C3 177.64(16) .
C6 C1 C2 C3 -3.2(3) .
C1 C2 C3 C4 0.1(3) .
C2 C3 C4 C5 1.9(3) .
C3 C4 C5 C6 -0.6(3) .
C4 C5 C6 C1 -2.4(3) .
C4 C5 C6 C7 176.12(19) .
C2 C1 C6 C5 4.3(2) .
N1 C1 C6 C5 -176.50(15) .
C2 C1 C6 C7 -174.23(16) .
N1 C1 C6 C7 5.0(2) .
C5 C6 C7 C8 -178.87(16) .
C1 C6 C7 C8 -0.4(3) .
C6 C7 C8 C13 -2.9(2) .
C6 C7 C8 C9 179.43(15) .
C7 C8 C9 C10 175.33(16) .
C13 C8 C9 C10 -2.4(2) .
C8 C9 C10 C11 -0.1(3) .
C8 C9 C10 C14 178.68(15) .
C9 C10 C11 O1 -177.77(15) .
C14 C10 C11 O1 3.4(2) .
C9 C10 C11 C12 2.2(2) .
C14 C10 C11 C12 -176.59(14) .
O1 C11 C12 C13 178.29(15) .
C10 C11 C12 C13 -1.7(2) .
O1 C11 C12 C17 3.2(3) .
C10 C11 C12 C17 -176.81(16) .
C17 C12 C13 N1 -1.36(17) .
C11 C12 C13 N1 -177.80(12) .
C17 C12 C13 C8 175.51(15) .
C11 C12 C13 C8 -0.9(2) .
C7 C8 C13 N1 1.5(2) .
C9 C8 C13 N1 179.51(13) .
C7 C8 C13 C12 -174.95(15) .
C9 C8 C13 C12 3.0(2) .
C9 C10 C14 C15 -101.2(2) .
C11 C10 C14 C15 77.6(2) .
C10 C14 C15 C16 -177.7(2) .
C13 C12 C17 C25 0.90(17) .
C11 C12 C17 C25 176.41(17) .
C13 C12 C17 C18 -176.33(14) .
C11 C12 C17 C18 -0.8(3) .
C25 C17 C18 C19 141.03(17) .
C12 C17 C18 C19 -42.2(2) .
C25 C17 C18 C23 -41.9(2) .
C12 C17 C18 C23 134.86(17) .
C23 C18 C19 C20 -1.7(2) .
C17 C18 C19 C20 175.43(15) .
C18 C19 C20 C21 0.9(3) .
C19 C20 C21 C22 0.7(3) .
C19 C20 C21 C24 -178.67(17) .
C20 C21 C22 C23 -1.5(3) .
C24 C21 C22 C23 177.86(17) .
C21 C22 C23 C18 0.7(3) .
C19 C18 C23 C22 1.0(2) .
C17 C18 C23 C22 -176.22(15) .
C12 C17 C25 N1 -0.14(17) .
C18 C17 C25 N1 177.16(14) .
C12 C17 C25 C26 177.73(15) .
C18 C17 C25 C26 -5.0(3) .
C17 C25 C26 C27 -80.3(2) .
N1 C25 C26 C27 97.36(19) .
C17 C25 C26 C31 103.3(2) .
N1 C25 C26 C31 -79.1(2) .
C31 C26 C27 C28 3.4(3) .
C25 C26 C27 C28 -173.18(17) .
C26 C27 C28 C29 -2.2(3) .
C27 C28 C29 C30 -0.7(3) .
C27 C28 C29 C32 179.5(2) .
C28 C29 C30 C31 2.3(3) .
C32 C29 C30 C31 -177.9(2) .
C29 C30 C31 C26 -1.1(3) .
C27 C26 C31 C30 -1.8(3) .
C25 C26 C31 C30 174.71(17) .
C12 C13 N1 C1 -179.83(12) .
C8 C13 N1 C1 3.2(2) .
C12 C13 N1 C25 1.29(17) .
C8 C13 N1 C25 -175.70(14) .
C2 C1 N1 C13 172.93(15) .
C6 C1 N1 C13 -6.3(2) .
C2 C1 N1 C25 -8.5(3) .
C6 C1 N1 C25 172.28(15) .
C17 C25 N1 C13 -0.68(17) .
C26 C25 N1 C13 -178.74(14) .
C17 C25 N1 C1 -179.35(15) .
C26 C25 N1 C1 2.6(2) .
C33 C34 C35 O2 179.64(19) 3_557
C33 C34 C35 C33 -0.1(3) 3_557
C34 C33 C35 C34 0.1(3) 3_557
C34 C33 C35 O2 -179.65(19) 3_557
